data_4516548
loop_
_publ_author_name
'Carlotto, Silvia'
'Casarin, Maurizio'
'Lanza, Arianna'
'Nestola, Fabrizio'
'Pandolfo, Luciano'
'Pettinari, Claudio'
'Scatena, Rebecca'

_publ_section_title
;
 Reaction of Copper(II) Chloroacetate with Pyrazole. Synthesis of a
 One-Dimensional Coordination Polymer and Unexpected Dehydrochlorination
 Reaction
;
_journal_issue 12
_journal_name_full 'Crystal Growth &amp; Design'
_journal_page_first 5910
_journal_paper_doi 10.1021/acs.cgd.5b01365
_journal_volume 15
_journal_year 2015
_chemical_formula_moiety 'C17 H20 Cl Cu3 N10 O3, Cl'
_chemical_formula_sum 'C17 H20 Cl2 Cu3 N10 O3'
_chemical_formula_weight 673.95
_space_group_crystal_system triclinic
_space_group_IT_number 2
_space_group_name_Hall '-P 1'
_space_group_name_H-M_alt 'P -1'
_atom_sites_solution_hydrogens mixed
_atom_sites_solution_primary direct
_atom_sites_solution_secondary difmap
_audit_creation_method SHELXL-2014/7
_cell_angle_alpha 78.816(8)
_cell_angle_beta 78.074(8)
_cell_angle_gamma 68.557(9)
_cell_formula_units_Z 2
_cell_length_a 8.8168(9)
_cell_length_b 8.9397(9)
_cell_length_c 16.8959(16)
_cell_measurement_reflns_used 5036
_cell_measurement_temperature 296(2)
_cell_measurement_theta_max 28.7630
_cell_measurement_theta_min 2.4440
_cell_volume 1202.5(2)
_computing_cell_refinement
;
CrysAlisPro, Agilent Technologies,
Version 1.171.37.35 (release 13-08-2014 CrysAlis171 .NET)
(compiled Aug 13 2014,18:06:01)
;
_computing_data_collection
;
CrysAlisPro, Agilent Technologies,
Version 1.171.37.35 (release 13-08-2014 CrysAlis171 .NET)
(compiled Aug 13 2014,18:06:01)
;
_computing_data_reduction
;
CrysAlisPro, Agilent Technologies,
Version 1.171.37.35 (release 13-08-2014 CrysAlis171 .NET)
(compiled Aug 13 2014,18:06:01)
;
_computing_structure_refinement 'SHELXL-2014/7 (Sheldrick, 2014)'
_computing_structure_solution SIR-92
_diffrn_ambient_temperature 296(2)
_diffrn_detector_type 'Pilatus 200/300K'
_diffrn_measured_fraction_theta_full 0.999
_diffrn_measured_fraction_theta_max 0.999
_diffrn_measurement_device 'four-circle diffractometer'
_diffrn_measurement_device_type 'SuperNova, Single source at offset, Pilatus 200/300K'
_diffrn_measurement_method '\w scans'
_diffrn_radiation_monochromator mirror
_diffrn_radiation_probe x-ray
_diffrn_radiation_type MoK\a
_diffrn_radiation_wavelength 0.71073
_diffrn_reflns_av_R_equivalents 0.0711
_diffrn_reflns_av_unetI/netI 0.0649
_diffrn_reflns_Laue_measured_fraction_full 0.999
_diffrn_reflns_Laue_measured_fraction_max 0.999
_diffrn_reflns_limit_h_max 10
_diffrn_reflns_limit_h_min -10
_diffrn_reflns_limit_k_max 11
_diffrn_reflns_limit_k_min -11
_diffrn_reflns_limit_l_max 20
_diffrn_reflns_limit_l_min -20
_diffrn_reflns_number 17358
_diffrn_reflns_point_group_measured_fraction_full 0.999
_diffrn_reflns_point_group_measured_fraction_max 0.999
_diffrn_reflns_theta_full 25.242
_diffrn_reflns_theta_max 25.998
_diffrn_reflns_theta_min 2.469
_diffrn_source 'SuperNova (Mo) X-ray Source'
_exptl_absorpt_coefficient_mu 2.894
_exptl_absorpt_correction_T_max 0.998
_exptl_absorpt_correction_T_min 0.997
_exptl_absorpt_correction_type gaussian
_exptl_absorpt_process_details
;
CrysAlisPro, Agilent Technologies,
Version 1.171.37.35 (release 13-08-2014 CrysAlis171 .NET)
(compiled Aug 13 2014,18:06:01)
Numerical absorption correction based on gaussian integration over
			a multifaceted crystal model
Empirical absorption correction using spherical harmonics,
 implemented in SCALE3 ABSPACK scaling algorithm.
;
_exptl_crystal_colour blue
_exptl_crystal_density_diffrn 1.861
_exptl_crystal_description prism
_exptl_crystal_F_000 674
_exptl_crystal_size_max 0.1440
_exptl_crystal_size_mid 0.1011
_exptl_crystal_size_min 0.0774
_refine_diff_density_max 1.762
_refine_diff_density_min -0.734
_refine_diff_density_rms 0.191
_refine_ls_extinction_method none
_refine_ls_goodness_of_fit_ref 1.104
_refine_ls_hydrogen_treatment mixed
_refine_ls_matrix_type full
_refine_ls_number_parameters 320
_refine_ls_number_reflns 4713
_refine_ls_number_restraints 1
_refine_ls_restrained_S_all 1.104
_refine_ls_R_factor_all 0.1046
_refine_ls_R_factor_gt 0.0770
_refine_ls_shift/su_max 0.000
_refine_ls_shift/su_mean 0.000
_refine_ls_structure_factor_coef Fsqd
_refine_ls_weighting_details 'w=1/[\s^2^(Fo^2^)+(0.1086P)^2^+7.6879P] where P=(Fo^2^+2Fc^2^)/3'
_refine_ls_weighting_scheme calc
_refine_ls_wR_factor_gt 0.2122
_refine_ls_wR_factor_ref 0.2324
_reflns_Friedel_coverage 0.000
_reflns_number_gt 3381
_reflns_number_total 4713
_reflns_threshold_expression 'I > 2\s(I)'
_cod_data_source_file cg5b01365_si_004.cif
_cod_data_source_block 4
_cod_depositor_comments
;

2021-11-23
Z value and formula fixed to values more according to usual
chemical conventions.                 miguel
;
_cod_original_formula_sum 'C34 H40 Cl4 Cu6 N20 O6'
_cod_original_formula_weight 1347.90
_cod_original_formula_moiety 'C34 H40 Cl2 Cu6 N20 O6, 2(Cl)'
_cod_original_formula_units_Z 1
_cod_database_code 4516548
_shelx_shelxl_version_number 2014/7
_shelx_space_group_comment
;
The symmetry employed for this shelxl refinement is uniquely defined
by the following loop, which should always be used as a source of
symmetry information in preference to the above space-group names.
They are only intended as comments.
;

loop_
_space_group_symop_operation_xyz
'x, y, z'
'-x, -y, -z'

loop_
_atom_site_label
_atom_site_type_symbol
_atom_site_fract_x
_atom_site_fract_y
_atom_site_fract_z
_atom_site_U_iso_or_equiv
_atom_site_adp_type
_atom_site_occupancy
_atom_site_site_symmetry_order
_atom_site_calc_flag
_atom_site_refinement_flags_posn
_atom_site_refinement_flags_adp
Cu1 Cu 0.03802(13) 0.01854(12) 0.39178(7) 0.0359(3) Uani 1 1 d . .
Cu2 Cu -0.23696(14) 0.14234(13) 0.26194(7) 0.0408(3) Uani 1 1 d . .
Cu3 Cu -0.01498(13) 0.35797(13) 0.25940(7) 0.0409(3) Uani 1 1 d . .
O1 O -0.1122(7) 0.2001(7) 0.3276(4) 0.0348(13) Uani 1 1 d D .
H111 H -0.195(12) 0.271(13) 0.364(6) 0.08(4) Uiso 1 1 d D .
O2 O 0.1474(7) -0.1367(7) 0.4806(4) 0.0372(13) Uani 1 1 d . .
O3 O 0.3157(8) -0.3423(8) 0.5497(4) 0.0479(16) Uani 1 1 d . .
Cl1 Cl 0.3269(4) -0.2286(3) 0.31375(16) 0.0590(7) Uani 1 1 d . .
Cl2 Cl 0.0735(3) 0.1153(3) 0.14163(18) 0.0585(7) Uani 1 1 d . .
N1 N -0.0864(9) -0.1163(9) 0.3825(5) 0.0406(17) Uani 1 1 d . .
N2 N -0.1908(9) -0.0698(9) 0.3275(5) 0.0400(17) Uani 1 1 d . .
N3 N -0.3105(9) 0.3678(10) 0.2113(5) 0.0438(18) Uani 1 1 d . .
N4 N -0.2183(9) 0.4583(9) 0.2116(5) 0.0432(18) Uani 1 1 d . .
N5 N 0.1638(9) 0.2816(9) 0.3256(5) 0.0404(17) Uani 1 1 d . .
N6 N 0.1843(8) 0.1443(8) 0.3798(5) 0.0379(16) Uani 1 1 d . .
N7 N -0.3316(10) 0.0778(10) 0.1815(5) 0.0453(18) Uani 1 1 d . .
N8 N -0.2390(11) 0.0411(11) 0.1113(5) 0.053(2) Uani 1 1 d . .
H8N H -0.1384 0.0382 0.0998 0.063 Uiso 1 1 calc R U
N9 N 0.0924(10) 0.4964(10) 0.1754(5) 0.0474(19) Uani 1 1 d . .
N10 N 0.1367(12) 0.4606(12) 0.0987(6) 0.063(2) Uani 1 1 d . .
H10N H 0.1417 0.3716 0.0844 0.075 Uiso 1 1 calc R U
C1 C -0.0766(12) -0.2694(11) 0.4173(6) 0.048(2) Uani 1 1 d . .
H1 H -0.0100 -0.3319 0.4561 0.058 Uiso 1 1 calc R U
C2 C -0.1787(13) -0.3157(12) 0.3865(7) 0.055(3) Uani 1 1 d . .
H2 H -0.1969 -0.4143 0.4006 0.066 Uiso 1 1 calc R U
C3 C -0.2510(12) -0.1899(11) 0.3305(7) 0.048(2) Uani 1 1 d . .
H3 H -0.3283 -0.1877 0.2998 0.058 Uiso 1 1 calc R U
C4 C -0.4299(11) 0.4548(11) 0.1658(6) 0.045(2) Uani 1 1 d . .
H4 H -0.5116 0.4195 0.1574 0.054 Uiso 1 1 calc R U
C5 C -0.4152(13) 0.6001(12) 0.1340(6) 0.052(2) Uani 1 1 d . .
H5 H -0.4802 0.6807 0.0993 0.062 Uiso 1 1 calc R U
C6 C -0.2801(13) 0.6029(12) 0.1648(7) 0.053(3) Uani 1 1 d . .
H6 H -0.2398 0.6885 0.1549 0.064 Uiso 1 1 calc R U
C7 C 0.2807(12) 0.3409(11) 0.3292(6) 0.047(2) Uani 1 1 d . .
H7 H 0.2932 0.4350 0.2984 0.057 Uiso 1 1 calc R U
C8 C 0.3807(12) 0.2415(13) 0.3856(6) 0.051(2) Uani 1 1 d . .
H8 H 0.4707 0.2535 0.4008 0.061 Uiso 1 1 calc R U
C9 C 0.3124(12) 0.1181(11) 0.4141(6) 0.047(2) Uani 1 1 d . .
H9 H 0.3533 0.0296 0.4524 0.057 Uiso 1 1 calc R U
C10 C -0.4776(13) 0.0720(13) 0.1771(7) 0.055(3) Uani 1 1 d . .
H10 H -0.5678 0.0912 0.2183 0.066 Uiso 1 1 calc R U
C11 C -0.4743(15) 0.0323(15) 0.1006(7) 0.061(3) Uani 1 1 d . .
H11 H -0.5610 0.0232 0.0807 0.074 Uiso 1 1 calc R U
C12 C -0.3148(16) 0.0091(15) 0.0603(7) 0.063(3) Uani 1 1 d . .
H12 H -0.2709 -0.0221 0.0086 0.075 Uiso 1 1 calc R U
C13 C 0.1049(13) 0.6385(12) 0.1711(7) 0.055(3) Uani 1 1 d . .
H13 H 0.0818 0.6954 0.2152 0.066 Uiso 1 1 calc R U
C14 C 0.1567(16) 0.6923(15) 0.0925(8) 0.072(3) Uani 1 1 d . .
H14 H 0.1774 0.7891 0.0743 0.086 Uiso 1 1 calc R U
C15 C 0.1720(18) 0.5813(16) 0.0474(8) 0.081(4) Uani 1 1 d . .
H15 H 0.2015 0.5861 -0.0089 0.097 Uiso 1 1 calc R U
C16 C 0.2700(10) -0.2628(10) 0.4844(5) 0.0341(18) Uani 1 1 d . .
C17 C 0.3780(16) -0.3366(15) 0.4088(7) 0.076(4) Uani 1 1 d . .
H17A H 0.3739 -0.4445 0.4118 0.091 Uiso 1 1 calc R U
H17B H 0.4910 -0.3484 0.4108 0.091 Uiso 1 1 calc R U

loop_
_atom_site_aniso_label
_atom_site_aniso_U_11
_atom_site_aniso_U_22
_atom_site_aniso_U_33
_atom_site_aniso_U_23
_atom_site_aniso_U_13
_atom_site_aniso_U_12
Cu1 0.0353(6) 0.0289(5) 0.0454(6) -0.0010(4) -0.0147(4) -0.0104(4)
Cu2 0.0460(7) 0.0366(6) 0.0459(7) -0.0033(5) -0.0182(5) -0.0161(5)
Cu3 0.0401(6) 0.0378(6) 0.0474(7) 0.0040(5) -0.0144(5) -0.0167(5)
O1 0.033(3) 0.030(3) 0.043(3) 0.000(3) -0.010(3) -0.014(2)
O2 0.039(3) 0.027(3) 0.043(3) -0.003(2) -0.015(3) -0.004(2)
O3 0.041(4) 0.043(4) 0.050(4) -0.004(3) -0.014(3) -0.001(3)
Cl1 0.0647(16) 0.0635(16) 0.0458(14) -0.0128(12) -0.0035(12) -0.0180(13)
Cl2 0.0476(14) 0.0557(15) 0.0737(18) -0.0215(13) -0.0015(12) -0.0167(12)
N1 0.044(4) 0.033(4) 0.050(4) 0.001(3) -0.014(3) -0.018(3)
N2 0.039(4) 0.033(4) 0.051(5) -0.005(3) -0.016(3) -0.010(3)
N3 0.042(4) 0.050(5) 0.044(4) -0.002(4) -0.014(3) -0.018(4)
N4 0.041(4) 0.042(4) 0.049(5) -0.007(3) -0.011(3) -0.013(3)
N5 0.039(4) 0.030(4) 0.055(5) 0.002(3) -0.013(3) -0.015(3)
N6 0.031(4) 0.031(4) 0.051(4) -0.002(3) -0.010(3) -0.009(3)
N7 0.053(5) 0.048(5) 0.044(4) -0.007(4) -0.014(4) -0.024(4)
N8 0.046(5) 0.065(6) 0.050(5) -0.015(4) -0.003(4) -0.020(4)
N9 0.047(5) 0.042(4) 0.053(5) 0.003(4) -0.009(4) -0.019(4)
N10 0.070(6) 0.066(6) 0.057(6) -0.019(5) -0.001(5) -0.027(5)
C1 0.052(6) 0.028(4) 0.063(6) 0.003(4) -0.024(5) -0.009(4)
C2 0.057(6) 0.039(5) 0.070(7) -0.006(5) -0.003(5) -0.022(5)
C3 0.048(5) 0.033(5) 0.073(7) -0.005(4) -0.026(5) -0.017(4)
C4 0.036(5) 0.039(5) 0.058(6) -0.003(4) -0.022(4) -0.004(4)
C5 0.055(6) 0.042(5) 0.053(6) -0.006(4) -0.022(5) -0.001(5)
C6 0.052(6) 0.034(5) 0.066(7) 0.004(5) -0.014(5) -0.008(4)
C7 0.051(6) 0.035(5) 0.060(6) 0.001(4) -0.013(5) -0.020(4)
C8 0.041(5) 0.063(6) 0.063(6) -0.013(5) -0.010(5) -0.031(5)
C9 0.048(5) 0.036(5) 0.062(6) 0.003(4) -0.026(5) -0.014(4)
C10 0.050(6) 0.054(6) 0.070(7) -0.014(5) -0.012(5) -0.023(5)
C11 0.067(7) 0.073(8) 0.062(7) -0.010(6) -0.030(6) -0.032(6)
C12 0.083(8) 0.076(8) 0.046(6) -0.019(5) -0.011(6) -0.041(7)
C13 0.055(6) 0.042(5) 0.072(7) -0.006(5) -0.014(5) -0.019(5)
C14 0.073(8) 0.052(7) 0.085(9) 0.016(6) -0.008(7) -0.031(6)
C15 0.089(9) 0.056(7) 0.062(8) 0.005(6) 0.024(7) -0.010(7)
C16 0.028(4) 0.027(4) 0.045(5) -0.004(4) -0.012(3) -0.004(3)
C17 0.075(8) 0.063(7) 0.048(6) -0.007(5) -0.004(6) 0.022(6)

loop_
_atom_type_symbol
_atom_type_description
_atom_type_scat_dispersion_real
_atom_type_scat_dispersion_imag
_atom_type_scat_source
C C 0.0033 0.0016 'International Tables Vol C Tables 4.2.6.8 and 6.1.1.4'
H H 0.0000 0.0000 'International Tables Vol C Tables 4.2.6.8 and 6.1.1.4'
N N 0.0061 0.0033 'International Tables Vol C Tables 4.2.6.8 and 6.1.1.4'
O O 0.0106 0.0060 'International Tables Vol C Tables 4.2.6.8 and 6.1.1.4'
Cl Cl 0.1484 0.1585 'International Tables Vol C Tables 4.2.6.8 and 6.1.1.4'
Cu Cu 0.3201 1.2651 'International Tables Vol C Tables 4.2.6.8 and 6.1.1.4'

loop_
_geom_angle_atom_site_label_1
_geom_angle_atom_site_label_2
_geom_angle_atom_site_label_3
_geom_angle
N1 Cu1 N6 168.8(3)
N1 Cu1 O1 88.6(3)
N6 Cu1 O1 89.6(3)
N1 Cu1 O2 92.5(3)
N6 Cu1 O2 92.0(3)
O1 Cu1 O2 164.8(3)
N1 Cu1 Cl1 85.7(2)
N6 Cu1 Cl1 85.9(2)
O1 Cu1 Cl1 122.17(19)
O2 Cu1 Cl1 73.00(18)
N2 Cu2 N3 170.6(3)
N2 Cu2 O1 89.1(3)
N3 Cu2 O1 88.9(3)
N2 Cu2 N7 92.8(3)
N3 Cu2 N7 90.6(3)
O1 Cu2 N7 170.8(3)
N2 Cu2 Cl2 104.4(2)
N3 Cu2 Cl2 84.3(2)
O1 Cu2 Cl2 80.65(18)
N7 Cu2 Cl2 90.1(2)
N4 Cu3 N5 168.5(3)
N4 Cu3 O1 88.2(3)
N5 Cu3 O1 89.7(3)
N4 Cu3 N9 90.2(3)
N5 Cu3 N9 93.6(3)
O1 Cu3 N9 170.7(3)
N4 Cu3 Cl2 84.7(2)
N5 Cu3 Cl2 106.1(2)
O1 Cu3 Cl2 80.57(19)
N9 Cu3 Cl2 90.2(3)
Cu2 O1 Cu3 108.8(3)
Cu2 O1 Cu1 116.5(3)
Cu3 O1 Cu1 115.7(3)
Cu2 O1 H111 105(8)
Cu3 O1 H111 100(8)
Cu1 O1 H111 109(8)
C16 O2 Cu1 135.5(6)
C17 Cl1 Cu1 92.0(4)
Cu3 Cl2 Cu2 64.14(6)
N2 N1 C1 107.7(7)
N2 N1 Cu1 120.7(6)
C1 N1 Cu1 131.2(7)
N1 N2 C3 108.1(7)
N1 N2 Cu2 121.0(6)
C3 N2 Cu2 130.8(6)
N4 N3 C4 108.1(8)
N4 N3 Cu2 118.0(6)
C4 N3 Cu2 133.5(7)
N3 N4 C6 108.0(8)
N3 N4 Cu3 118.8(6)
C6 N4 Cu3 132.4(7)
C7 N5 N6 107.9(7)
C7 N5 Cu3 131.7(6)
N6 N5 Cu3 120.3(5)
C9 N6 N5 108.3(7)
C9 N6 Cu1 131.1(6)
N5 N6 Cu1 120.6(5)
N8 N7 C10 106.2(8)
N8 N7 Cu2 118.1(6)
C10 N7 Cu2 135.5(7)
N7 N8 C12 113.9(9)
N7 N8 H8N 123.1
C12 N8 H8N 123.1
C13 N9 N10 105.0(9)
C13 N9 Cu3 135.1(8)
N10 N9 Cu3 118.5(7)
C15 N10 N9 111.2(11)
C15 N10 H10N 124.4
N9 N10 H10N 124.4
C2 C1 N1 109.0(9)
C2 C1 H1 125.5
N1 C1 H1 125.5
C1 C2 C3 106.9(9)
C1 C2 H2 126.6
C3 C2 H2 126.6
N2 C3 C2 108.2(8)
N2 C3 H3 125.9
C2 C3 H3 125.9
N3 C4 C5 110.9(9)
N3 C4 H4 124.6
C5 C4 H4 124.6
C4 C5 C6 104.8(9)
C4 C5 H5 127.6
C6 C5 H5 127.6
N4 C6 C5 108.2(9)
N4 C6 H6 125.9
C5 C6 H6 125.9
N5 C7 C8 110.0(8)
N5 C7 H7 125.0
C8 C7 H7 125.0
C7 C8 C9 102.8(8)
C7 C8 H8 128.6
C9 C8 H8 128.6
N6 C9 C8 110.9(9)
N6 C9 H9 124.5
C8 C9 H9 124.5
N7 C10 C11 109.1(10)
N7 C10 H10 125.5
C11 C10 H10 125.5
C12 C11 C10 105.8(9)
C12 C11 H11 127.1
C10 C11 H11 127.1
N8 C12 C11 105.0(9)
N8 C12 H12 127.5
C11 C12 H12 127.5
N9 C13 C14 110.4(11)
N9 C13 H13 124.8
C14 C13 H13 124.8
C15 C14 C13 107.1(11)
C15 C14 H14 126.4
C13 C14 H14 126.4
C14 C15 N10 106.3(11)
C14 C15 H15 126.9
N10 C15 H15 126.9
O2 C16 O3 123.7(8)
O2 C16 C17 122.9(8)
O3 C16 C17 113.4(7)
C16 C17 Cl1 116.5(7)
C16 C17 H17A 108.2
Cl1 C17 H17A 108.2
C16 C17 H17B 108.2
Cl1 C17 H17B 108.2
H17A C17 H17B 107.3

loop_
_geom_bond_atom_site_label_1
_geom_bond_atom_site_label_2
_geom_bond_distance
_geom_bond_site_symmetry_2
Cu1 N1 1.948(7) .
Cu1 N6 1.957(7) .
Cu1 O1 1.976(6) .
Cu1 O2 1.980(6) .
Cu1 Cl1 2.955(3) .
Cu2 N2 1.948(7) .
Cu2 N3 1.954(8) .
Cu2 O1 1.962(6) .
Cu2 N7 2.000(7) .
Cu2 Cl2 3.015(3) .
Cu3 N4 1.953(8) .
Cu3 N5 1.961(7) .
Cu3 O1 1.975(6) .
Cu3 N9 2.015(8) .
Cu3 Cl2 3.011(3) .
O1 H111 0.97(2) .
O2 C16 1.247(9) .
O2 Cu1 2.569(6) 2_556
O3 C16 1.247(10) .
Cl1 C17 1.759(11) .
N1 N2 1.345(10) .
N1 C1 1.359(12) .
N2 C3 1.350(11) .
N3 N4 1.342(11) .
N3 C4 1.345(11) .
N4 C6 1.364(12) .
N5 C7 1.336(12) .
N5 N6 1.359(10) .
N6 C9 1.302(11) .
N7 N8 1.318(11) .
N7 C10 1.325(13) .
N8 C12 1.322(13) .
N8 H8N 0.8600 .
N9 C13 1.302(13) .
N9 N10 1.340(12) .
N10 C15 1.335(15) .
N10 H10N 0.8600 .
C1 C2 1.342(15) .
C1 H1 0.9300 .
C2 C3 1.372(14) .
C2 H2 0.9300 .
C3 H3 0.9300 .
C4 C5 1.348(15) .
C4 H4 0.9300 .
C5 C6 1.404(15) .
C5 H5 0.9300 .
C6 H6 0.9300 .
C7 C8 1.386(14) .
C7 H7 0.9300 .
C8 C9 1.403(14) .
C8 H8 0.9300 .
C9 H9 0.9300 .
C10 C11 1.398(15) .
C10 H10 0.9300 .
C11 C12 1.390(17) .
C11 H11 0.9300 .
C12 H12 0.9300 .
C13 C14 1.365(16) .
C13 H13 0.9300 .
C14 C15 1.318(19) .
C14 H14 0.9300 .
C15 H15 0.9300 .
C16 C17 1.529(13) .
C17 H17A 0.9700 .
C17 H17B 0.9700 .

loop_
_geom_hbond_atom_site_label_D
_geom_hbond_atom_site_label_H
_geom_hbond_atom_site_label_A
_geom_hbond_distance_DH
_geom_hbond_distance_HA
_geom_hbond_distance_DA
_geom_hbond_angle_DHA
_geom_hbond_site_symmetry_A
O1 H111 O3 0.97(2) 1.69(5) 2.636(9) 162(12) 2_556
N8 H8N Cl2 0.86 2.48 3.217(9) 144.4 .
N10 H10N Cl2 0.86 2.54 3.254(10) 141.0 .

loop_
_geom_torsion_atom_site_label_1
_geom_torsion_atom_site_label_2
_geom_torsion_atom_site_label_3
_geom_torsion_atom_site_label_4
_geom_torsion
C1 N1 N2 C3 2.6(11)
Cu1 N1 N2 C3 175.9(7)
C1 N1 N2 Cu2 -178.9(6)
Cu1 N1 N2 Cu2 -5.6(10)
C4 N3 N4 C6 -0.7(11)
Cu2 N3 N4 C6 172.5(7)
C4 N3 N4 Cu3 -171.5(6)
Cu2 N3 N4 Cu3 1.7(9)
C7 N5 N6 C9 -1.4(11)
Cu3 N5 N6 C9 178.5(7)
C7 N5 N6 Cu1 -179.1(6)
Cu3 N5 N6 Cu1 0.8(9)
C10 N7 N8 C12 -0.7(12)
Cu2 N7 N8 C12 -176.3(8)
C13 N9 N10 C15 -1.5(13)
Cu3 N9 N10 C15 166.4(9)
N2 N1 C1 C2 -2.3(12)
Cu1 N1 C1 C2 -174.6(7)
N1 C1 C2 C3 1.1(13)
N1 N2 C3 C2 -2.0(11)
Cu2 N2 C3 C2 179.7(7)
C1 C2 C3 N2 0.5(13)
N4 N3 C4 C5 1.7(12)
Cu2 N3 C4 C5 -170.0(7)
N3 C4 C5 C6 -2.0(12)
N3 N4 C6 C5 -0.5(11)
Cu3 N4 C6 C5 168.6(7)
C4 C5 C6 N4 1.5(12)
N6 N5 C7 C8 0.6(11)
Cu3 N5 C7 C8 -179.4(7)
N5 C7 C8 C9 0.5(12)
N5 N6 C9 C8 1.8(12)
Cu1 N6 C9 C8 179.1(7)
C7 C8 C9 N6 -1.4(12)
N8 N7 C10 C11 -0.9(12)
Cu2 N7 C10 C11 173.6(8)
N7 C10 C11 C12 2.0(14)
N7 N8 C12 C11 1.9(14)
C10 C11 C12 N8 -2.3(14)
N10 N9 C13 C14 -0.1(12)
Cu3 N9 C13 C14 -165.1(8)
N9 C13 C14 C15 1.7(15)
C13 C14 C15 N10 -2.5(16)
N9 N10 C15 C14 2.6(16)
Cu1 O2 C16 O3 -179.8(6)
Cu1 O2 C16 C17 -0.7(15)
O2 C16 C17 Cl1 3.0(16)
O3 C16 C17 Cl1 -177.9(8)
Cu1 Cl1 C17 C16 -2.7(11)
